data_2002104
loop_
_publ_author_name
'Watt, W.'
'Ghosh, R.'
'Seal, T.'
'Mukherjee, B.'

_publ_contact_author
;
    Watt, William
    Research Laboratories,
    The Upjohn Company,
    Kalamazoo,
    MI 49007
    USA
;
_publ_section_title
;
 Structure of kopsine: methyl 3-hydroxy-22-oxokopsan-1-carboxylate
;
_journal_issue 1
_journal_name_full 'Acta Crystallographica Section C'
_journal_page_first 171
_journal_page_last 173
_journal_paper_doi 10.1107/S0108270192010035
_journal_volume 49
_journal_year 1993
_chemical_formula_sum 'C22 H24 N2 O4'
_chemical_formula_weight 380.43
_chemical_name_systematic
;
 Methyl 3-Hydroxy-22-oxokopsan-1-carboxylate
;
_space_group_IT_number 19
_symmetry_cell_setting orthorhombic
_symmetry_space_group_name_Hall 'P 2ac 2ab'
_symmetry_space_group_name_H-M 'P 21 21 21'
_cell_angle_alpha 90
_cell_angle_beta 90
_cell_angle_gamma 90
_cell_formula_units_Z 4
_cell_length_a 10.193(3)
_cell_length_b 11.9660(10)
_cell_length_c 14.802(3)
_cell_measurement_reflns_used 25
_cell_measurement_temperature 158
_cell_measurement_theta_max 68
_cell_measurement_theta_min 60
_cell_volume 1805.4(7)
_computing_cell_refinement
;
performed using the program of Duchamp (1977)
;
_computing_data_reduction 'CRYM (Duchamp, 1984)'
_computing_structure_refinement 'CRYM (Duchamp, 1984)'
_computing_structure_solution
;
MULTAN (Main, Fiske, Hull, Lessinger, Germain, Declercq & Woolfson, 1980)
;
_diffrn_ambient_temperature 158
_diffrn_measurement_device 'Siemens P2~1~'
_diffrn_measurement_method \q/2\q
_diffrn_radiation_monochromator graphite
_diffrn_radiation_source 'X-ray tube'
_diffrn_radiation_type 'Cu K\a'
_diffrn_radiation_wavelength 1.5418
_diffrn_reflns_limit_h_max 12
_diffrn_reflns_limit_h_min -12
_diffrn_reflns_limit_k_max 14
_diffrn_reflns_limit_k_min 0
_diffrn_reflns_limit_l_max 18
_diffrn_reflns_limit_l_min -18
_diffrn_reflns_number 1775
_diffrn_reflns_theta_max 68
_diffrn_reflns_theta_min 1
_diffrn_standards_decay_% 0
_diffrn_standards_interval_count 80
_diffrn_standards_number 10
_exptl_absorpt_coefficient_mu 0.699
_exptl_crystal_colour clear
_exptl_crystal_density_diffrn 1.40
_exptl_crystal_description 'chunky block'
_exptl_crystal_F_000 808
_exptl_crystal_size_max 0.36
_exptl_crystal_size_mid 0.09
_exptl_crystal_size_min 0.48
_refine_diff_density_max 0.314
_refine_diff_density_min -0.32
_refine_ls_abs_structure_details
;
The absolute configuration was established by nmr
(Guggisberg, Gorman, Bycroft \& Schmid, 1969)
;
_refine_ls_goodness_of_fit_all 4.80
_refine_ls_hydrogen_treatment noref
_refine_ls_matrix_type full
_refine_ls_number_parameters 349
_refine_ls_number_reflns 1772
_refine_ls_R_factor_all 0.047
_refine_ls_R_factor_obs 0.045
_refine_ls_shift/esd_max 0.020
_refine_ls_shift/esd_mean 0.017
_refine_ls_structure_factor_coef Fsqd
_refine_ls_weighting_details 'w = 1/[\s^2^(F^2^)]'
_refine_ls_weighting_scheme calc
_refine_ls_wR_factor_all 0.123
_refine_ls_wR_factor_obs 0.122
_reflns_number_observed 1689
_reflns_number_total 1775
_reflns_observed_criterion refl_observed_if_I_>_3.0sigma(I)
_cod_data_source_file cd1025.cif
_cod_data_source_block cd1025
_cod_depositor_comments
;
The following automatic conversions were performed:

'_refine_ls_weighting_scheme' value 'calc w = 1/[\s^2^(F^2^)]' was
changed to 'calc'. New tag '_refine_ls_weighting_details' was
created. The value of the new tag was set to 'w = 1/[\s^2^(F^2^)]'.

Automatic conversion script
Id: cif_fix_values 3143 2015-03-26 13:38:13Z robertas 
;
_cod_database_code 2002104

loop_
_symmetry_equiv_pos_as_xyz
+x,+y,+z
1/2-x,-y,1/2+z
1/2+x,1/2-y,-z
-x,1/2+y,1/2-z

loop_
_atom_site_aniso_label
_atom_site_aniso_U_11
_atom_site_aniso_U_22
_atom_site_aniso_U_33
_atom_site_aniso_U_12
_atom_site_aniso_U_13
_atom_site_aniso_U_23
C(1) 0.0019(4) 0.0028(2) 0.00160(10) 0.0003(5) -0.0006(3) 0.0006(3)
N(2) 0.0034(3) 0.0030(2) 0.00150(10) -0.0008(4) 0.0006(3) 0.0005(3)
C(1') 0.0076(5) 0.0023(2) 0.0016(2) 0.0007(6) 0.0005(4) -0.0002(3)
O(1') 0.0052(3) 0.0045(2) 0.00270(10) -0.0032(5) 0.0010(3) 0.0027(3)
O(2') 0.0057(3) 0.0037(2) 0.00160(10) 0.0003(4) -0.0008(3) 0.0010(2)
C(3') 0.0076(5) 0.0051(3) 0.0019(2) 0.0018(7) -0.0004(4) 0.0016(4)
C(3) 0.0032(4) 0.0039(3) 0.00200(10) 0.0008(6) 0.0009(4) 0.0009(3)
O(3) 0.0038(3) 0.0048(2) 0.00250(10) 0.0002(4) 0.0021(3) 0.0024(3)
C(4) 0.0045(4) 0.0029(2) 0.0020(2) 0.0002(5) -0.0001(4) 0.0004(3)
C(5) 0.0054(5) 0.0023(2) 0.00180(10) -0.0009(5) -0.0001(4) 0.0003(3)
C(6) 0.0053(5) 0.0035(3) 0.0019(2) -0.0006(6) -0.0016(4) -0.0001(3)
C(7) 0.0057(5) 0.0042(3) 0.0020(2) -0.0015(6) -0.0020(4) 0.0013(3)
C(8) 0.0074(5) 0.0028(2) 0.0018(2) 0.0003(6) -0.0010(4) 0.0011(3)
N(9) 0.0057(4) 0.0024(2) 0.00140(10) 0.0003(4) -0.0001(3) 0.0006(3)
C(10) 0.0058(5) 0.0023(2) 0.0017(2) 0.0007(5) -0.0003(4) 0.0003(3)
C(11) 0.0044(4) 0.0027(2) 0.0018(2) 0.0018(5) -0.0005(4) -0.0001(3)
C(12) 0.0037(4) 0.0022(2) 0.00140(10) 0.0005(5) 0.0004(3) -0.0001(3)
C(13) 0.0034(4) 0.0025(2) 0.00150(10) -0.0012(5) -0.0004(3) -0.0006(3)
C(14) 0.0028(4) 0.0033(2) 0.00200(10) 0.0002(5) 0.0001(4) -0.0002(3)
C(15) 0.0051(5) 0.0039(3) 0.0023(2) -0.0006(6) 0.0006(4) -0.0008(4)
C(16) 0.0049(5) 0.0041(3) 0.0026(2) -0.0008(6) -0.0008(4) -0.0003(4)
C(17) 0.0051(5) 0.0040(3) 0.0019(2) 0.0016(6) -0.0009(4) 0.0005(3)
C(18) 0.0044(4) 0.0028(2) 0.00160(10) -0.0001(5) 0.0000(4) -0.0002(3)
C(19) 0.0038(4) 0.0028(2) 0.00150(10) 0.0006(5) 0.0001(3) 0.0000(3)
C(20) 0.0069(5) 0.0030(2) 0.0020(2) 0.0003(6) -0.0002(4) -0.0003(3)
C(21) 0.0043(4) 0.0024(2) 0.0021(2) -0.0002(5) 0.0007(4) 0.0011(3)
C(22) 0.0040(4) 0.0039(3) 0.00160(10) 0.0030(5) -0.0003(4) 0.0009(3)
O(22) 0.0066(4) 0.0048(2) 0.00210(10) 0.0026(5) 0.0027(3) 0.0000(3)

loop_
_atom_site_label
_atom_site_fract_x
_atom_site_fract_y
_atom_site_fract_z
_atom_site_thermal_displace_type
_atom_site_calc_flag
_atom_site_calc_attached_atom
C(1) -0.7144(4) -0.2750(3) -0.7167(2) Bani ? ?
N(2) -0.8026(3) -0.2595(2) -0.7970(2) Bani ? ?
C(1') -0.7707(4) -0.1927(3) -0.8683(2) Bani ? ?
O(1') -0.6634(3) -0.1515(2) -0.8814(2) Bani ? ?
O(2') -0.8718(3) -0.1789(2) -0.9256(2) Bani ? ?
C(3') -0.8381(4) -0.1217(4) -1.0093(2) Bani ? ?
C(3) -0.5729(4) -0.3196(3) -0.7328(2) Bani ? ?
O(3) -0.4842(3) -0.2575(2) -0.7851(2) Bani ? ?
C(4) -0.5120(4) -0.3311(3) -0.6351(2) Bani ? ?
C(5) -0.6129(4) -0.3135(3) -0.5580(2) Bani ? ?
C(6) -0.5527(4) -0.3416(3) -0.4655(2) Bani ? ?
C(7) -0.5334(4) -0.4674(3) -0.4523(2) Bani ? ?
C(8) -0.6643(4) -0.5289(3) -0.4669(2) Bani ? ?
N(9) -0.7282(3) -0.5037(2) -0.5536(2) Bani ? ?
C(10) -0.6677(4) -0.5581(3) -0.6325(2) Bani ? ?
C(11) -0.7111(4) -0.4848(3) -0.7132(2) Bani ? ?
C(12) -0.7783(4) -0.3786(3) -0.6710(2) Bani ? ?
C(13) -0.9195(4) -0.3693(3) -0.6966(2) Bani ? ?
C(14) -1.0250(4) -0.4225(3) -0.6591(2) Bani ? ?
C(15) -1.1479(4) -0.4039(3) -0.6970(2) Bani ? ?
C(16) -1.1618(4) -0.3321(3) -0.7698(2) Bani ? ?
C(17) -1.0543(4) -0.2794(3) -0.8094(2) Bani ? ?
C(18) -0.9306(4) -0.2998(3) -0.7717(2) Bani ? ?
C(19) -0.7373(4) -0.3841(3) -0.5716(2) Bani ? ?
C(20) -0.6525(4) -0.1907(3) -0.5646(2) Bani ? ?
C(21) -0.7166(4) -0.1688(3) -0.6585(2) Bani ? ?
C(22) -0.5970(4) -0.4377(3) -0.7671(2) Bani ? ?
O(22) -0.5373(3) -0.4843(2) -0.8266(2) Bani ? ?
H(O3) -0.519 -0.251 -0.848 Biso ? ?
H(4A) -0.474 -0.407 -0.628 Biso ? ?
H(4B) -0.440 -0.274 -0.627 Biso ? ?
H(6A) -0.465 -0.303 -0.460 Biso ? ?
H(6B) -0.612 -0.312 -0.417 Biso ? ?
H(7A) -0.468 -0.495 -0.496 Biso ? ?
H(7B) -0.502 -0.481 -0.389 Biso ? ?
H(8A) -0.646 -0.611 -0.464 Biso ? ?
H(8B) -0.725 -0.507 -0.416 Biso ? ?
H(10A) -0.570 -0.558 -0.626 Biso ? ?
H(10B) -0.700 -0.636 -0.639 Biso ? ?
H(11) -0.773 -0.525 -0.753 Biso ? ?
H(14) -1.014 -0.472 -0.605 Biso ? ?
H(15) -1.227 -0.442 -0.671 Biso ? ?
H(16) -1.251 -0.317 -0.794 Biso ? ?
H(17) -1.064 -0.228 -0.862 Biso ? ?
H(19) -0.808 -0.352 -0.533 Biso ? ?
H(20A) -0.717 -0.173 -0.515 Biso ? ?
H(20B) -0.573 -0.141 -0.557 Biso ? ?
H(21A) -0.666 -0.108 -0.690 Biso ? ?
H(21B) -0.809 -0.145 -0.649 Biso ? ?
H(3'A) -0.918 -0.114 -1.047 Biso ? ?
H(3'B) -0.803 -0.045 -0.994 Biso ? ?
H(3'C) -0.769 -0.165 -1.042 Biso ? ?

loop_
_atom_type_symbol
_atom_type_scat_dispersion_real
_atom_type_scat_dispersion_imag
_atom_type_scat_source
C 0.017 0.009 'Cromer \& Liberman, 1970'
H 0 0 'International Tables Vol.IV Table 2.3.1'
N 0.029 0.018 'Cromer \& Liberman, 1970'
O 0.047 0.032 'Cromer \& Liberman, 1970'

loop_
_geom_angle_atom_site_label_1
_geom_angle_atom_site_label_2
_geom_angle_atom_site_label_3
_geom_angle_site_symmetry_1
_geom_angle_site_symmetry_2
_geom_angle_site_symmetry_3
_geom_angle
_geom_angle_publ_flag
N(2) C(1) C(3) . . . 118.4(3) yes
N(2) C(1) C(12) . . . 101.1(3) yes
N(2) C(1) C(21) . . . 109.4(3) yes
C(3) C(1) C(12) . . . 100.5(3) yes
C(3) C(1) C(21) . . . 112.6(3) yes
C(12) C(1) C(21) . . . 114.1(3) yes
C(1) N(2) C(1') . . . 122.8(3) yes
C(1) N(2) C(18) . . . 107.2(3) yes
C(1') N(2) C(18) . . . 127.8(3) yes
N(2) C(1') O(1') . . . 125.1(4) yes
N(2) C(1') O(2') . . . 112.2(3) yes
O(1') C(1') O(2') . . . 122.7(3) yes
C(1') O(2') C(3') . . . 114.4(3) yes
C(1) C(3) O(3) . . . 120.0(3) yes
C(1) C(3) C(4) . . . 104.7(3) yes
C(1) C(3) C(22) . . . 102.7(3) yes
O(3) C(3) C(4) . . . 107.3(3) yes
O(3) C(3) C(22) . . . 114.4(3) yes
C(4) C(3) C(22) . . . 106.7(3) yes
C(3) C(4) C(5) . . . 113.7(3) yes
C(4) C(5) C(6) . . . 111.2(3) yes
C(4) C(5) C(19) . . . 112.1(3) yes
C(4) C(5) C(20) . . . 105.0(3) yes
C(6) C(5) C(19) . . . 109.0(3) yes
C(6) C(5) C(20) . . . 111.8(3) yes
C(19) C(5) C(20) . . . 107.6(3) yes
C(5) C(6) C(7) . . . 112.3(3) yes
C(6) C(7) C(8) . . . 109.9(3) yes
C(7) C(8) N(9) . . . 114.1(3) yes
C(8) N(9) C(10) . . . 114.6(3) yes
C(8) N(9) C(19) . . . 112.9(3) yes
C(10) N(9) C(19) . . . 108.4(3) yes
N(9) C(10) C(11) . . . 104.0(3) yes
C(10) C(11) C(12) . . . 106.0(3) yes
C(10) C(11) C(22) . . . 113.4(3) yes
C(12) C(11) C(22) . . . 104.1(3) yes
C(1) C(12) C(11) . . . 106.7(3) yes
C(1) C(12) C(13) . . . 103.5(3) yes
C(1) C(12) C(19) . . . 109.8(3) yes
C(11) C(12) C(13) . . . 112.3(3) yes
C(11) C(12) C(19) . . . 103.2(3) yes
C(13) C(12) C(19) . . . 120.7(3) yes
C(12) C(13) C(14) . . . 128.4(3) yes
C(12) C(13) C(18) . . . 109.0(3) yes
C(14) C(13) C(18) . . . 122.5(3) yes
C(13) C(14) C(15) . . . 118.1(3) yes
C(14) C(15) C(16) . . . 120.3(4) yes
C(15) C(16) C(17) . . . 121.8(4) yes
C(16) C(17) C(18) . . . 117.6(3) yes
N(2) C(18) C(13) . . . 109.5(3) yes
N(2) C(18) C(17) . . . 130.9(3) yes
C(13) C(18) C(17) . . . 119.6(3) yes
C(5) C(19) N(9) . . . 117.6(3) yes
C(5) C(19) C(12) . . . 109.2(3) yes
N(9) C(19) C(12) . . . 103.6(3) yes
C(5) C(20) C(21) . . . 109.2(3) yes
C(1) C(21) C(20) . . . 110.8(3) yes
C(3) C(22) C(11) . . . 107.1(3) yes
C(3) C(22) O(22) . . . 126.2(3) yes
C(11) C(22) O(22) . . . 126.7(3) yes

loop_
_geom_bond_atom_site_label_1
_geom_bond_atom_site_label_2
_geom_bond_site_symmetry_1
_geom_bond_site_symmetry_2
_geom_bond_distance
_geom_bond_publ_flag
C(1) N(2) . . 1.502(5) yes
C(1) C(3) . . 1.556(5) yes
C(1) C(12) . . 1.556(5) yes
C(1) C(21) . . 1.536(5) yes
N(2) C(1') . . 1.364(5) yes
N(2) C(18) . . 1.440(5) yes
C(1') O(1') . . 1.216(5) yes
C(1') O(2') . . 1.344(5) yes
O(2') C(3') . . 1.457(5) yes
C(3) O(3) . . 1.402(5) yes
C(3) C(4) . . 1.581(5) yes
C(3) C(22) . . 1.521(5) yes
C(4) C(5) . . 1.550(5) yes
C(5) C(6) . . 1.538(5) yes
C(5) C(19) . . 1.537(5) yes
C(5) C(20) . . 1.527(5) yes
C(6) C(7) . . 1.531(6) yes
C(7) C(8) . . 1.539(6) yes
C(8) N(9) . . 1.471(5) yes
N(9) C(10) . . 1.473(5) yes
N(9) C(19) . . 1.458(5) yes
C(10) C(11) . . 1.547(5) yes
C(11) C(12) . . 1.572(5) yes
C(11) C(22) . . 1.518(5) yes
C(12) C(13) . . 1.492(5) yes
C(12) C(19) . . 1.530(5) yes
C(13) C(14) . . 1.367(5) yes
C(13) C(18) . . 1.394(5) yes
C(14) C(15) . . 1.391(6) yes
C(15) C(16) . . 1.386(5) yes
C(16) C(17) . . 1.393(6) yes
C(17) C(18) . . 1.401(6) yes
C(20) C(21) . . 1.559(5) yes
C(22) O(22) . . 1.207(5) yes
